data_4062130
loop_
_publ_author_name
'Benetollo, Franco'
'Carta, Giovanni'
'Cavinato, Gianni'
'Crociani, Laura'
'Paolucci, Gino'
'Rossetto, Gilberto'
'Veronese, Francesco'
'Zanella, Pierino'

_publ_section_title
;
 New \h^2^-formamidinyl Zr Complexes: Synthesis,
 Characterization and Catalytic activity
;
_journal_issue 20
_journal_name_full Organometallics
_journal_page_first 3985
_journal_page_last 3990
_journal_paper_doi 10.1021/om030268+
_journal_volume 22
_journal_year 2003
_chemical_formula_moiety '[Zr(NMeCyc)~2~(C(NAr)NMeCyc)~2~]'
_chemical_formula_sum 'C46 H74 N6 Zr'
_chemical_formula_weight 802.33
_space_group_IT_number 18
_symmetry_cell_setting orthorhombic
_symmetry_space_group_name_Hall 'P 2 2ab'
_symmetry_space_group_name_H-M 'P 21 21 2'
_cell_angle_alpha 90.00
_cell_angle_beta 90.00
_cell_angle_gamma 90.00
_cell_formula_units_Z 2
_cell_length_a 12.399(3)
_cell_length_b 19.467(3)
_cell_length_c 9.607(2)
_cell_measurement_temperature 293(2)
_cell_volume 2318.9(8)
_diffrn_ambient_temperature 293(2)
_exptl_crystal_density_diffrn 1.149
_cod_database_code 4062130

loop_
_symmetry_equiv_pos_as_xyz
'x, y, z'
'-x, -y, z'
'x+1/2, -y+1/2, -z'
'-x+1/2, y+1/2, -z'

loop_
_atom_site_label
_atom_site_type_symbol
_atom_site_fract_x
_atom_site_fract_y
_atom_site_fract_z
_atom_site_U_iso_or_equiv
_atom_site_adp_type
_atom_site_occupancy
_atom_site_symmetry_multiplicity
_atom_site_calc_flag
_atom_site_refinement_flags
_atom_site_disorder_assembly
_atom_site_disorder_group
Zr Zr 0.0000 0.0000 0.60010(4) 0.02866(13) Uani 1 2 d S . .
N1 N 0.1272(3) -0.0057(2) 0.4621(3) 0.0459(7) Uani 1 1 d . . .
N2 N 0.1082(3) 0.12885(17) 0.8219(4) 0.0443(8) Uani 1 1 d . . .
N3 N -0.0490(3) 0.10027(16) 0.6903(4) 0.0342(7) Uani 1 1 d . . .
C1 C 0.2144(4) -0.0548(2) 0.4397(5) 0.0453(10) Uani 1 1 d . . .
H1 H 0.1977 -0.0946 0.4984 0.054 Uiso 1 1 calc R . .
C2 C 0.3240(4) -0.0293(3) 0.4866(7) 0.0744(16) Uani 1 1 d . . .
H2A H 0.3198 -0.0148 0.5831 0.089 Uiso 1 1 calc R . .
H2B H 0.3444 0.0103 0.4312 0.089 Uiso 1 1 calc R . .
C3 C 0.4106(5) -0.0850(4) 0.4720(9) 0.097(2) Uani 1 1 d . . .
H3A H 0.4801 -0.0664 0.4987 0.116 Uiso 1 1 calc R . .
H3B H 0.3940 -0.1229 0.5341 0.116 Uiso 1 1 calc R . .
C4 C 0.4162(6) -0.1110(4) 0.3243(9) 0.101(3) Uani 1 1 d . . .
H4A H 0.4391 -0.0741 0.2634 0.121 Uiso 1 1 calc R . .
H4B H 0.4692 -0.1475 0.3183 0.121 Uiso 1 1 calc R . .
C5 C 0.3101(7) -0.1371(3) 0.2780(7) 0.090(2) Uani 1 1 d . . .
H5A H 0.2906 -0.1768 0.3336 0.108 Uiso 1 1 calc R . .
H5B H 0.3151 -0.1516 0.1817 0.108 Uiso 1 1 calc R . .
C6 C 0.2212(5) -0.0819(3) 0.2917(6) 0.0668(14) Uani 1 1 d . . .
H6A H 0.2367 -0.0442 0.2288 0.080 Uiso 1 1 calc R . .
H6B H 0.1523 -0.1015 0.2653 0.080 Uiso 1 1 calc R . .
C7 C 0.1316(6) 0.0545(3) 0.3729(8) 0.092(2) Uani 1 1 d . . .
H7A H 0.0781 0.0870 0.4023 0.110 Uiso 1 1 calc R . .
H7B H 0.1177 0.0411 0.2783 0.110 Uiso 1 1 calc R . .
H7C H 0.2018 0.0750 0.3790 0.110 Uiso 1 1 calc R . .
C8 C 0.0494(3) 0.0887(2) 0.7377(4) 0.0332(8) Uani 1 1 d . . .
C9 C 0.2206(4) 0.1095(3) 0.8470(5) 0.0471(11) Uani 1 1 d . . .
H9 H 0.2341 0.0673 0.7941 0.056 Uiso 1 1 calc R . .
C10 C 0.2985(5) 0.1632(4) 0.7933(7) 0.091(2) Uani 1 1 d . . .
H10A H 0.2856 0.2064 0.8406 0.109 Uiso 1 1 calc R . .
H10B H 0.2866 0.1702 0.6945 0.109 Uiso 1 1 calc R . .
C11 C 0.4155(5) 0.1405(6) 0.8176(9) 0.118(3) Uani 1 1 d . . .
H11A H 0.4301 0.0995 0.7636 0.142 Uiso 1 1 calc R . .
H11B H 0.4640 0.1764 0.7858 0.142 Uiso 1 1 calc R . .
C12 C 0.4368(5) 0.1260(4) 0.9707(7) 0.090(2) Uani 1 1 d . . .
H12A H 0.5101 0.1096 0.9823 0.108 Uiso 1 1 calc R . .
H12B H 0.4291 0.1681 1.0238 0.108 Uiso 1 1 calc R . .
C13 C 0.3596(5) 0.0734(4) 1.0243(7) 0.0776(17) Uani 1 1 d . . .
H13A H 0.3716 0.0671 1.1233 0.093 Uiso 1 1 calc R . .
H13B H 0.3737 0.0299 0.9785 0.093 Uiso 1 1 calc R . .
C14 C 0.2437(4) 0.0933(3) 1.0006(5) 0.0563(12) Uani 1 1 d . . .
H14A H 0.2267 0.1332 1.0568 0.068 Uiso 1 1 calc R . .
H14B H 0.1973 0.0559 1.0306 0.068 Uiso 1 1 calc R . .
C15 C 0.0676(4) 0.1916(2) 0.8872(6) 0.0644(14) Uani 1 1 d . . .
H15A H 0.0600 0.2268 0.8180 0.077 Uiso 1 1 calc R . .
H15B H 0.1174 0.2066 0.9575 0.077 Uiso 1 1 calc R . .
H15C H -0.0013 0.1826 0.9291 0.077 Uiso 1 1 calc R . .
C16 C -0.1207(3) 0.15702(18) 0.7045(4) 0.0367(8) Uani 1 1 d . . .
C17 C -0.1107(4) 0.2140(2) 0.6174(5) 0.0485(10) Uani 1 1 d . . .
C18 C -0.1887(5) 0.2658(3) 0.6269(6) 0.0662(15) Uani 1 1 d . . .
H18 H -0.1837 0.3040 0.5690 0.079 Uiso 1 1 calc R . .
C19 C -0.2721(5) 0.2612(3) 0.7200(6) 0.0664(15) Uani 1 1 d . . .
H19 H -0.3231 0.2961 0.7254 0.080 Uiso 1 1 calc R . .
C20 C -0.2800(4) 0.2049(3) 0.8050(7) 0.0654(15) Uani 1 1 d . . .
H20 H -0.3368 0.2022 0.8680 0.078 Uiso 1 1 calc R . .
C21 C -0.2058(4) 0.1521(2) 0.7997(5) 0.0488(10) Uani 1 1 d . . .
C22 C -0.2168(6) 0.0909(3) 0.8905(9) 0.082(2) Uani 1 1 d . . .
H22A H -0.1507 0.0838 0.9406 0.098 Uiso 1 1 calc R . .
H22B H -0.2320 0.0513 0.8344 0.098 Uiso 1 1 calc R . .
H22C H -0.2747 0.0981 0.9552 0.098 Uiso 1 1 calc R . .
C23 C -0.0206(6) 0.2184(3) 0.5132(6) 0.0765(19) Uani 1 1 d . . .
H23A H -0.0216 0.2627 0.4694 0.092 Uiso 1 1 calc R . .
H23B H -0.0298 0.1834 0.4439 0.092 Uiso 1 1 calc R . .
H23C H 0.0472 0.2119 0.5597 0.092 Uiso 1 1 calc R . .

loop_
_atom_site_aniso_label
_atom_site_aniso_U_11
_atom_site_aniso_U_22
_atom_site_aniso_U_33
_atom_site_aniso_U_23
_atom_site_aniso_U_13
_atom_site_aniso_U_12
Zr 0.0340(2) 0.0243(2) 0.0277(2) 0.000 0.000 0.0023(2)
N1 0.0564(17) 0.0359(17) 0.0454(15) 0.004(2) 0.0204(13) 0.005(2)
N2 0.0441(18) 0.0419(18) 0.0469(19) -0.0149(15) -0.0096(15) 0.0019(15)
N3 0.0371(15) 0.0282(16) 0.0372(18) -0.0041(14) -0.0036(15) 0.0049(12)
C1 0.054(2) 0.038(2) 0.044(2) 0.0059(17) 0.0188(19) 0.0023(18)
C2 0.059(3) 0.077(4) 0.086(4) -0.006(3) 0.005(3) -0.003(3)
C3 0.056(3) 0.106(5) 0.129(7) 0.021(5) 0.004(4) 0.014(4)
C4 0.086(5) 0.098(5) 0.117(6) 0.032(5) 0.054(5) 0.044(4)
C5 0.132(6) 0.071(4) 0.066(4) -0.001(3) 0.030(4) 0.047(4)
C6 0.093(4) 0.053(3) 0.054(3) -0.008(2) 0.012(3) 0.023(3)
C7 0.110(5) 0.054(3) 0.111(5) 0.035(3) 0.064(4) 0.032(3)
C8 0.0375(18) 0.0315(18) 0.0306(19) 0.0000(15) 0.0000(16) 0.0011(15)
C9 0.045(2) 0.053(3) 0.043(2) -0.005(2) -0.0088(19) -0.004(2)
C10 0.063(3) 0.141(6) 0.069(4) 0.048(4) -0.016(3) -0.030(4)
C11 0.058(4) 0.202(10) 0.095(5) 0.051(6) -0.007(4) -0.037(5)
C12 0.054(3) 0.124(6) 0.090(5) 0.023(4) -0.031(3) -0.025(3)
C13 0.069(3) 0.090(4) 0.074(4) 0.020(3) -0.027(3) -0.012(3)
C14 0.057(3) 0.070(3) 0.041(2) 0.010(2) -0.009(2) -0.012(2)
C15 0.063(3) 0.051(3) 0.079(4) -0.031(3) -0.021(3) 0.006(2)
C16 0.044(2) 0.0283(17) 0.0373(18) -0.0100(15) -0.0041(17) 0.0051(15)
C17 0.068(3) 0.0306(18) 0.047(2) -0.0022(17) -0.001(2) 0.0039(18)
C18 0.095(4) 0.038(2) 0.066(3) -0.006(2) -0.020(3) 0.019(2)
C19 0.074(3) 0.050(3) 0.075(4) -0.018(3) -0.018(3) 0.027(3)
C20 0.055(3) 0.060(3) 0.081(4) -0.028(3) 0.007(3) 0.011(2)
C21 0.055(3) 0.037(2) 0.054(2) -0.010(2) 0.007(2) 0.0039(18)
C22 0.092(4) 0.060(3) 0.093(5) 0.008(4) 0.041(4) 0.012(3)
C23 0.103(5) 0.047(2) 0.080(3) 0.011(2) 0.026(4) -0.002(3)

loop_
_geom_bond_atom_site_label_1
_geom_bond_atom_site_label_2
_geom_bond_distance
_geom_bond_site_symmetry_2
_geom_bond_publ_flag
Zr N1 2.064(3) 2 ?
Zr N1 2.064(3) . ?
Zr N3 2.221(3) . ?
Zr N3 2.221(3) 2 ?
Zr C8 2.259(4) . ?
Zr C8 2.259(4) 2 ?
N1 C7 1.452(6) . ?
N1 C1 1.459(6) . ?
N2 C8 1.341(5) . ?
N2 C15 1.463(5) . ?
N2 C9 1.463(6) . ?
N3 C8 1.321(5) . ?
N3 C16 1.425(5) . ?
C1 C2 1.516(7) . ?
C1 C6 1.518(7) . ?
C1 H1 0.9800 . ?
C2 C3 1.533(9) . ?
C2 H2A 0.9700 . ?
C2 H2B 0.9700 . ?
C3 C4 1.508(12) . ?
C3 H3A 0.9700 . ?
C3 H3B 0.9700 . ?
C4 C5 1.479(11) . ?
C4 H4A 0.9700 . ?
C4 H4B 0.9700 . ?
C5 C6 1.545(7) . ?
C5 H5A 0.9700 . ?
C5 H5B 0.9700 . ?
C6 H6A 0.9700 . ?
C6 H6B 0.9700 . ?
C7 H7A 0.9600 . ?
C7 H7B 0.9600 . ?
C7 H7C 0.9600 . ?
C9 C10 1.513(8) . ?
C9 C14 1.537(6) . ?
C9 H9 0.9800 . ?
C10 C11 1.534(10) . ?
C10 H10A 0.9700 . ?
C10 H10B 0.9700 . ?
C11 C12 1.521(10) . ?
C11 H11A 0.9700 . ?
C11 H11B 0.9700 . ?
C12 C13 1.493(9) . ?
C12 H12A 0.9700 . ?
C12 H12B 0.9700 . ?
C13 C14 1.505(8) . ?
C13 H13A 0.9700 . ?
C13 H13B 0.9700 . ?
C14 H14A 0.9700 . ?
C14 H14B 0.9700 . ?
C15 H15A 0.9600 . ?
C15 H15B 0.9600 . ?
C15 H15C 0.9600 . ?
C16 C17 1.395(6) . ?
C16 C21 1.399(6) . ?
C17 C18 1.400(6) . ?
C17 C23 1.503(7) . ?
C18 C19 1.370(9) . ?
C18 H18 0.9300 . ?
C19 C20 1.371(9) . ?
C19 H19 0.9300 . ?
C20 C21 1.381(6) . ?
C20 H20 0.9300 . ?
C21 C22 1.482(8) . ?
C22 H22A 0.9600 . ?
C22 H22B 0.9600 . ?
C22 H22C 0.9600 . ?
C23 H23A 0.9600 . ?
C23 H23B 0.9600 . ?
C23 H23C 0.9600 . ?
